data_4022026
loop_
_publ_author_name
'Anatoliy P. Marchenko'
'Georgyi N. Koidan'
'Aleksandr N. Kostyuk'
'Andrei A. Tolmachev'
'Evgenij G. Kapustin'
'Aleksandr M. Pinchuk'

_publ_contact_author 'Rusanov, Eduard B.'
_publ_contact_author_email rusanov@bpci.kiev.ua
_publ_section_title
;
 A Representative of P,P,P-Trihalogenylides: Synthesis and Structure
;
_journal_name_full 'Journal of Organic Chemistry'
_journal_page_first 8633
_journal_page_last 8636
_journal_paper_doi 10.1021/jo0606352
_journal_volume 71
_journal_year 2006
_chemical_formula_moiety 'C13 H17 N2 O P'
_chemical_formula_sum 'C13 H17 N2 O P'
_chemical_formula_weight 248.26
_chemical_melting_point 460
_chemical_name_systematic
;
5-Methyl-2-phenyl-4-(trimethylphosphoranylidene)-2,4-
dihydro-3H-pyrazol-3-one
;
_space_group_IT_number 14
_symmetry_cell_setting monoclinic
_symmetry_space_group_name_Hall '-P 2ybc'
_symmetry_space_group_name_H-M 'P 1 21/c 1'
_atom_sites_solution_hydrogens geom
_atom_sites_solution_primary direct
_atom_sites_solution_secondary difmap
_audit_creation_date 2005-07-06T18:29:16-00:00
_audit_creation_method 'WinGX routine CIF_UPDATE'
_cell_angle_alpha 90
_cell_angle_beta 111.21(3)
_cell_angle_gamma 90
_cell_formula_units_Z 8
_cell_length_a 17.987(4)
_cell_length_b 11.679(2)
_cell_length_c 13.663(3)
_cell_measurement_reflns_used 24
_cell_measurement_temperature 293(2)
_cell_measurement_theta_max 26.81
_cell_measurement_theta_min 25.8
_cell_volume 2675.8(10)
_computing_cell_refinement 'CAD4 Express (Enraf Nonius, 1992)'
_computing_data_collection 'CAD4 Express (Enraf Nonius, 1992)'
_computing_data_reduction 'XCAD4 (Harms & Wocadlo, 1995)'
_computing_structure_refinement 'SHELXL-97 (Sheldrick, 1997)'
_computing_structure_solution 'SHELXS-97 (Sheldrick, 1990)'
_diffrn_ambient_temperature 293(2)
_diffrn_measured_fraction_theta_full 0.996
_diffrn_measured_fraction_theta_max 0.996
_diffrn_measurement_device_type 'Enraf-Nonius CAD4'
_diffrn_measurement_method 'non-profiled omega/2theta scans'
_diffrn_radiation_monochromator graphite
_diffrn_radiation_type CuK\a
_diffrn_radiation_wavelength 1.54178
_diffrn_reflns_av_R_equivalents 0.039
_diffrn_reflns_av_sigmaI/netI 0.0444
_diffrn_reflns_limit_h_max 20
_diffrn_reflns_limit_h_min -2
_diffrn_reflns_limit_k_max 13
_diffrn_reflns_limit_k_min 0
_diffrn_reflns_limit_l_max 14
_diffrn_reflns_limit_l_min -15
_diffrn_reflns_number 4191
_diffrn_reflns_theta_full 59.97
_diffrn_reflns_theta_max 59.97
_diffrn_reflns_theta_min 2.63
_diffrn_standards_decay_% 3
_diffrn_standards_interval_count 147
_diffrn_standards_interval_time '4500 sec.'
_diffrn_standards_number 3
_exptl_absorpt_coefficient_mu 1.707
_exptl_absorpt_correction_type none
_exptl_crystal_colour colourless
_exptl_crystal_density_diffrn 1.233
_exptl_crystal_density_method 'not measured'
_exptl_crystal_description block
_exptl_crystal_F_000 1056
_exptl_crystal_size_max 0.42
_exptl_crystal_size_mid 0.3
_exptl_crystal_size_min 0.21
_refine_diff_density_max 0.318
_refine_diff_density_min -0.324
_refine_diff_density_rms 0.052
_refine_ls_extinction_method none
_refine_ls_goodness_of_fit_ref 1.017
_refine_ls_hydrogen_treatment mixed
_refine_ls_matrix_type full
_refine_ls_number_parameters 341
_refine_ls_number_reflns 3952
_refine_ls_number_restraints 0
_refine_ls_restrained_S_all 1.017
_refine_ls_R_factor_all 0.086
_refine_ls_R_factor_gt 0.0557
_refine_ls_shift/su_max 0.008
_refine_ls_shift/su_mean 0.001
_refine_ls_structure_factor_coef Fsqd
_refine_ls_weighting_scheme calc
_refine_ls_wR_factor_gt 0.134
_refine_ls_wR_factor_ref 0.1479
_reflns_number_gt 2780
_reflns_number_total 3952
_reflns_threshold_expression >2sigma(I)
_cod_data_source_file jo0606352si20060323_101405.cif
_cod_depositor_comments
;
The following automatic conversions were performed:
'_symmetry_cell_setting' value 'Monoclinic' changed to 'monoclinic'
according to '/home/saulius/struct/CIF-dictionaries/cif_core.dic'
dictionary named 'cif_core.dic' version 2.4.1 from 2010-06-29.

Automatic conversion script
Id: cif_fix_enum 1527 2010-12-29 10:47:43Z saulius 
;
_cod_original_sg_symbol_H-M 'P 21/c'
_cod_database_code 4022026

loop_
_symmetry_equiv_pos_as_xyz
'x, y, z'
'-x, y+1/2, -z+1/2'
'-x, -y, -z'
'x, -y-1/2, z-1/2'

loop_
_atom_site_label
_atom_site_type_symbol
_atom_site_fract_x
_atom_site_fract_y
_atom_site_fract_z
_atom_site_U_iso_or_equiv
_atom_site_adp_type
_atom_site_occupancy
_atom_site_symmetry_multiplicity
_atom_site_calc_flag
_atom_site_refinement_flags
C1 C 0.33951(18) 0.7444(3) 0.5597(3) 0.0486(8) Uani 1 1 d .
C2 C 0.30668(19) 0.7795(3) 0.4533(2) 0.0512(8) Uani 1 1 d .
C3 C 0.3405(2) 0.8883(3) 0.4487(3) 0.0612(10) Uani 1 1 d .
C4 C 0.3252(4) 0.9679(3) 0.3568(3) 0.0918(16) Uani 1 1 d .
H41 H 0.3299 0.9328 0.2993 0.086(13) Uiso 1 1 d R
H42 H 0.2763 0.9986 0.342 0.092(16) Uiso 1 1 d R
H43 H 0.3759 1.0188 0.389 0.15(2) Uiso 1 1 d R
C5 C 0.43653(19) 0.8482(3) 0.7170(3) 0.0541(8) Uani 1 1 d .
C6 C 0.4758(2) 0.9515(3) 0.7522(3) 0.0680(10) Uani 1 1 d .
H6 H 0.4725 1.0101 0.7047 0.082(13) Uiso 1 1 calc R
C7 C 0.5195(2) 0.9671(4) 0.8575(4) 0.0836(13) Uani 1 1 d .
H7 H 0.5456 1.0363 0.8804 0.107(15) Uiso 1 1 calc R
C8 C 0.5251(2) 0.8818(4) 0.9291(4) 0.0831(13) Uani 1 1 d .
H8 H 0.5538 0.8936 1.0002 0.080(12) Uiso 1 1 calc R
C9 C 0.4876(2) 0.7787(4) 0.8947(3) 0.0748(11) Uani 1 1 d .
H9 H 0.4917 0.7203 0.9427 0.098(15) Uiso 1 1 calc R
C10 C 0.4435(2) 0.7610(3) 0.7886(3) 0.0627(9) Uani 1 1 d .
H10 H 0.4188 0.6909 0.7659 0.090(13) Uiso 1 1 calc R
C11 C 0.2105(3) 0.7433(5) 0.2323(3) 0.0956(15) Uani 1 1 d .
H111 H 0.1812 0.8123 0.2285 0.117(18) Uiso 1 1 d R
H112 H 0.1689 0.6904 0.1963 0.12(2) Uiso 1 1 d R
H113 H 0.2591 0.7504 0.2184 0.15(2) Uiso 1 1 d R
C12 C 0.2859(3) 0.5531(3) 0.3628(3) 0.0752(11) Uani 1 1 d .
H121 H 0.331 0.5618 0.3417 0.104(16) Uiso 1 1 calc R
H122 H 0.2477 0.5028 0.3147 0.119(17) Uiso 1 1 calc R
H123 H 0.3031 0.5211 0.4322 0.15(2) Uiso 1 1 calc R
C13 C 0.1554(3) 0.6660(5) 0.3956(5) 0.1021(16) Uani 1 1 d .
H131 H 0.1256 0.7359 0.3867 0.12(2) Uiso 1 1 calc R
H132 H 0.1717 0.6415 0.4674 0.12(2) Uiso 1 1 calc R
H133 H 0.1227 0.6081 0.3506 0.15(2) Uiso 1 1 calc R
C14 C 0.16009(18) 1.2903(3) 0.2216(2) 0.0496(8) Uani 1 1 d .
C15 C 0.19103(19) 1.3288(3) 0.1451(2) 0.0497(8) Uani 1 1 d .
C16 C 0.1472(2) 1.4287(3) 0.1001(3) 0.0593(9) Uani 1 1 d .
C17 C 0.1552(3) 1.5052(4) 0.0163(4) 0.0883(14) Uani 1 1 d .
H171 H 0.1498 1.4605 -0.0449 0.086(13) Uiso 1 1 calc R
H172 H 0.2066 1.5414 0.0416 0.14(2) Uiso 1 1 calc R
H173 H 0.1143 1.5626 -0.0014 0.110(16) Uiso 1 1 calc R
C18 C 0.05224(19) 1.3758(3) 0.2769(3) 0.0576(9) Uani 1 1 d .
C19 C -0.0016(2) 1.4662(4) 0.2607(4) 0.0715(11) Uani 1 1 d .
H19 H -0.0071 1.5188 0.2075 0.089(14) Uiso 1 1 calc R
C20 C -0.0463(2) 1.4779(4) 0.3228(4) 0.0872(14) Uani 1 1 d .
H20 H -0.0815 1.539 0.312 0.101(15) Uiso 1 1 calc R
C21 C -0.0393(3) 1.3992(5) 0.4017(4) 0.0927(15) Uani 1 1 d .
H21 H -0.0692 1.4079 0.4443 0.128(19) Uiso 1 1 calc R
C22 C 0.0114(2) 1.3094(5) 0.4162(4) 0.0864(13) Uani 1 1 d .
H22 H 0.0157 1.2561 0.4686 0.106(17) Uiso 1 1 calc R
C23 C 0.0570(2) 1.2961(4) 0.3538(3) 0.0713(11) Uani 1 1 d .
H23 H 0.0908 1.2334 0.3638 0.104(16) Uiso 1 1 calc R
C24 C 0.2983(2) 1.3122(4) 0.0286(3) 0.0696(11) Uani 1 1 d .
H241 H 0.2544 1.3092 -0.0373 0.078(12) Uiso 1 1 calc R
H242 H 0.3422 1.2688 0.0239 0.087(13) Uiso 1 1 calc R
H243 H 0.3145 1.3904 0.0452 0.109(17) Uiso 1 1 calc R
C25 C 0.2403(2) 1.1076(3) 0.0972(3) 0.0669(10) Uani 1 1 d .
H251 H 0.2012 1.1032 0.0274 0.080(12) Uiso 1 1 calc R
H252 H 0.2182 1.0774 0.1462 0.075(12) Uiso 1 1 calc R
H253 H 0.2864 1.0636 0.1011 0.094(14) Uiso 1 1 calc R
C26 C 0.3533(2) 1.2545(4) 0.2486(3) 0.0647(10) Uani 1 1 d .
H261 H 0.3734 1.3311 0.2639 0.094(14) Uiso 1 1 calc R
H262 H 0.3941 1.2059 0.2412 0.118(18) Uiso 1 1 calc R
H263 H 0.3381 1.2267 0.3048 0.079(12) Uiso 1 1 calc R
N1 N 0.39041(19) 0.9219(2) 0.5404(2) 0.0638(8) Uani 1 1 d .
N2 N 0.39101(16) 0.8340(2) 0.6104(2) 0.0537(7) Uani 1 1 d .
N3 N 0.09393(19) 1.4541(2) 0.1411(2) 0.0673(8) Uani 1 1 d .
N4 N 0.10054(16) 1.3689(2) 0.2158(2) 0.0563(7) Uani 1 1 d .
O1 O 0.32750(14) 0.6559(2) 0.60381(17) 0.0626(6) Uani 1 1 d .
O2 O 0.17996(14) 1.2061(2) 0.28291(19) 0.0630(6) Uani 1 1 d .
P1 P 0.24124(6) 0.68946(8) 0.36253(7) 0.0596(3) Uani 1 1 d .
P2 P 0.26843(5) 1.25368(7) 0.12895(6) 0.0509(3) Uani 1 1 d .

loop_
_atom_site_aniso_label
_atom_site_aniso_U_11
_atom_site_aniso_U_22
_atom_site_aniso_U_33
_atom_site_aniso_U_23
_atom_site_aniso_U_13
_atom_site_aniso_U_12
C1 0.0532(19) 0.0404(18) 0.0558(19) -0.0017(16) 0.0239(16) -0.0012(15)
C2 0.061(2) 0.0460(19) 0.0473(18) 0.0008(15) 0.0199(16) 0.0058(15)
C3 0.092(3) 0.0416(19) 0.062(2) 0.0061(17) 0.042(2) 0.0109(18)
C4 0.169(5) 0.055(2) 0.069(3) 0.017(2) 0.063(3) 0.023(3)
C5 0.0486(19) 0.049(2) 0.063(2) -0.0064(17) 0.0193(17) -0.0043(15)
C6 0.059(2) 0.052(2) 0.087(3) -0.009(2) 0.018(2) -0.0081(18)
C7 0.072(3) 0.074(3) 0.093(3) -0.028(3) 0.015(2) -0.015(2)
C8 0.061(3) 0.103(4) 0.070(3) -0.024(3) 0.006(2) -0.005(2)
C9 0.062(2) 0.094(3) 0.059(2) -0.003(2) 0.0100(19) -0.001(2)
C10 0.056(2) 0.063(2) 0.063(2) -0.0007(19) 0.0132(17) -0.0096(18)
C11 0.097(4) 0.108(4) 0.061(3) 0.004(3) 0.005(3) 0.019(3)
C12 0.087(3) 0.058(2) 0.074(3) -0.016(2) 0.022(2) -0.002(2)
C13 0.072(3) 0.124(5) 0.115(5) -0.033(4) 0.040(3) -0.023(3)
C14 0.0454(18) 0.0481(19) 0.0502(18) 0.0051(16) 0.0112(15) 0.0014(15)
C15 0.057(2) 0.0441(18) 0.0434(17) 0.0025(14) 0.0131(15) 0.0038(15)
C16 0.071(2) 0.049(2) 0.052(2) 0.0052(16) 0.0152(18) 0.0057(18)
C17 0.128(4) 0.068(3) 0.075(3) 0.028(2) 0.044(3) 0.025(3)
C18 0.0434(19) 0.064(2) 0.060(2) -0.0085(18) 0.0119(16) -0.0013(17)
C19 0.048(2) 0.069(2) 0.093(3) -0.010(2) 0.021(2) 0.0019(19)
C20 0.055(2) 0.084(3) 0.128(4) -0.026(3) 0.038(3) -0.003(2)
C21 0.065(3) 0.113(4) 0.110(4) -0.032(3) 0.044(3) -0.016(3)
C22 0.067(3) 0.113(4) 0.085(3) 0.008(3) 0.035(2) -0.001(3)
C23 0.058(2) 0.087(3) 0.071(2) 0.005(2) 0.026(2) 0.005(2)
C24 0.079(3) 0.080(3) 0.056(2) 0.010(2) 0.031(2) 0.003(2)
C25 0.079(3) 0.050(2) 0.071(3) -0.0068(18) 0.027(2) 0.0083(19)
C26 0.061(2) 0.074(3) 0.056(2) 0.0058(19) 0.0169(18) -0.001(2)
N1 0.093(2) 0.0384(16) 0.069(2) 0.0039(14) 0.0406(18) -0.0052(15)
N2 0.0648(17) 0.0398(15) 0.0562(17) 0.0003(13) 0.0215(14) -0.0072(13)
N3 0.074(2) 0.0576(19) 0.0666(19) 0.0132(16) 0.0210(16) 0.0172(16)
N4 0.0547(17) 0.0524(17) 0.0611(17) 0.0086(14) 0.0203(14) 0.0099(13)
O1 0.0751(16) 0.0520(14) 0.0549(14) 0.0071(11) 0.0164(12) -0.0182(12)
O2 0.0691(15) 0.0562(14) 0.0687(15) 0.0176(12) 0.0308(13) 0.0138(12)
P1 0.0602(6) 0.0661(6) 0.0494(5) -0.0017(4) 0.0162(4) 0.0068(5)
P2 0.0566(5) 0.0494(5) 0.0470(5) 0.0027(4) 0.0193(4) 0.0011(4)

loop_
_atom_type_symbol
_atom_type_description
_atom_type_scat_dispersion_real
_atom_type_scat_dispersion_imag
_atom_type_scat_source
C C 0.0181 0.0091 'International Tables Vol C Tables 4.2.6.8 and 6.1.1.4'
H H 0 0 'International Tables Vol C Tables 4.2.6.8 and 6.1.1.4'
N N 0.0311 0.018 'International Tables Vol C Tables 4.2.6.8 and 6.1.1.4'
O O 0.0492 0.0322 'International Tables Vol C Tables 4.2.6.8 and 6.1.1.4'
P P 0.2955 0.4335 'International Tables Vol C Tables 4.2.6.8 and 6.1.1.4'

loop_
_geom_angle_atom_site_label_1
_geom_angle_atom_site_label_2
_geom_angle_atom_site_label_3
_geom_angle
O1 C1 N2 125.2(3)
O1 C1 C2 130.6(3)
N2 C1 C2 104.2(3)
C1 C2 C3 106.1(3)
C1 C2 P1 119.0(2)
C3 C2 P1 134.9(3)
N1 C3 C2 112.5(3)
N1 C3 C4 118.0(4)
C2 C3 C4 129.6(4)
C3 C4 H41 113.2
C3 C4 H42 107.6
H41 C4 H42 111.7
C3 C4 H43 97.6
H41 C4 H43 106.1
H42 C4 H43 120
C10 C5 C6 119.2(3)
C10 C5 N2 121.2(3)
C6 C5 N2 119.6(3)
C7 C6 C5 120.1(4)
C7 C6 H6 120
C5 C6 H6 120
C8 C7 C6 120.9(4)
C8 C7 H7 119.5
C6 C7 H7 119.5
C7 C8 C9 119.3(4)
C7 C8 H8 120.3
C9 C8 H8 120.3
C8 C9 C10 120.6(4)
C8 C9 H9 119.7
C10 C9 H9 119.7
C5 C10 C9 119.9(4)
C5 C10 H10 120.1
C9 C10 H10 120.1
P1 C11 H111 108.6
P1 C11 H112 100.9
H111 C11 H112 101.8
P1 C11 H113 104.6
H111 C11 H113 116
H112 C11 H113 123.3
P1 C12 H121 109.5
P1 C12 H122 109.5
H121 C12 H122 109.5
P1 C12 H123 109.5
H121 C12 H123 109.5
H122 C12 H123 109.5
P1 C13 H131 109.5
P1 C13 H132 109.5
H131 C13 H132 109.5
P1 C13 H133 109.5
H131 C13 H133 109.5
H132 C13 H133 109.5
O2 C14 N4 125.5(3)
O2 C14 C15 130.1(3)
N4 C14 C15 104.4(3)
C16 C15 C14 106.0(3)
C16 C15 P2 135.2(3)
C14 C15 P2 118.8(2)
N3 C16 C15 112.3(3)
N3 C16 C17 118.6(3)
C15 C16 C17 129.1(4)
C16 C17 H171 109.5
C16 C17 H172 109.5
H171 C17 H172 109.5
C16 C17 H173 109.5
H171 C17 H173 109.5
H172 C17 H173 109.5
C23 C18 C19 118.6(4)
C23 C18 N4 122.0(3)
C19 C18 N4 119.4(3)
C20 C19 C18 120.4(5)
C20 C19 H19 119.8
C18 C19 H19 119.8
C19 C20 C21 120.5(4)
C19 C20 H20 119.8
C21 C20 H20 119.8
C22 C21 C20 119.5(4)
C22 C21 H21 120.3
C20 C21 H21 120.3
C21 C22 C23 120.8(5)
C21 C22 H22 119.6
C23 C22 H22 119.6
C18 C23 C22 120.2(4)
C18 C23 H23 119.9
C22 C23 H23 119.9
P2 C24 H241 109.5
P2 C24 H242 109.5
H241 C24 H242 109.5
P2 C24 H243 109.5
H241 C24 H243 109.5
H242 C24 H243 109.5
P2 C25 H251 109.5
P2 C25 H252 109.5
H251 C25 H252 109.5
P2 C25 H253 109.5
H251 C25 H253 109.5
H252 C25 H253 109.5
P2 C26 H261 109.5
P2 C26 H262 109.5
H261 C26 H262 109.5
P2 C26 H263 109.5
H261 C26 H263 109.5
H262 C26 H263 109.5
C3 N1 N2 105.5(3)
N1 N2 C5 118.8(3)
N1 N2 C1 111.7(3)
C5 N2 C1 129.4(3)
C16 N3 N4 105.6(3)
C14 N4 N3 111.8(3)
C14 N4 C18 129.2(3)
N3 N4 C18 119.0(3)
C2 P1 C13 109.9(2)
C2 P1 C11 112.9(2)
C13 P1 C11 108.9(3)
C2 P1 C12 110.68(18)
C13 P1 C12 107.1(3)
C11 P1 C12 107.2(2)
C15 P2 C24 112.68(18)
C15 P2 C26 110.00(17)
C24 P2 C26 107.81(19)
C15 P2 C25 110.20(17)
C24 P2 C25 108.5(2)
C26 P2 C25 107.44(19)

loop_
_geom_bond_atom_site_label_1
_geom_bond_atom_site_label_2
_geom_bond_distance
C1 O1 1.254(4)
C1 N2 1.403(4)
C1 C2 1.418(4)
C2 C3 1.420(5)
C2 P1 1.724(3)
C3 N1 1.310(5)
C3 C4 1.505(5)
C4 H41 0.9176
C4 H42 0.9027
C4 H43 1.0436
C5 C10 1.386(5)
C5 C6 1.393(5)
C5 N2 1.399(4)
C6 C7 1.380(6)
C6 H6 0.93
C7 C8 1.374(6)
C7 H7 0.93
C8 C9 1.378(6)
C8 H8 0.93
C9 C10 1.392(5)
C9 H9 0.93
C10 H10 0.93
C11 P1 1.776(4)
C11 H111 0.9546
C11 H112 0.9574
C11 H113 0.9639
C12 P1 1.784(4)
C12 H121 0.96
C12 H122 0.96
C12 H123 0.96
C13 P1 1.779(4)
C13 H131 0.96
C13 H132 0.96
C13 H133 0.96
C14 O2 1.258(4)
C14 N4 1.391(4)
C14 C15 1.422(4)
C15 C16 1.417(4)
C15 P2 1.726(3)
C16 N3 1.307(4)
C16 C17 1.499(5)
C17 H171 0.96
C17 H172 0.96
C17 H173 0.96
C18 C23 1.383(5)
C18 C19 1.394(5)
C18 N4 1.408(4)
C19 C20 1.371(6)
C19 H19 0.93
C20 C21 1.387(6)
C20 H20 0.93
C21 C22 1.358(6)
C21 H21 0.93
C22 C23 1.388(5)
C22 H22 0.93
C23 H23 0.93
C24 P2 1.780(3)
C24 H241 0.96
C24 H242 0.96
C24 H243 0.96
C25 P2 1.788(4)
C25 H251 0.96
C25 H252 0.96
C25 H253 0.96
C26 P2 1.788(3)
C26 H261 0.96
C26 H262 0.96
C26 H263 0.96
N1 N2 1.400(4)
N3 N4 1.400(4)

loop_
_geom_torsion_atom_site_label_1
_geom_torsion_atom_site_label_2
_geom_torsion_atom_site_label_3
_geom_torsion_atom_site_label_4
_geom_torsion
O1 C1 C2 C3 178.7(3)
N2 C1 C2 C3 -0.7(3)
O1 C1 C2 P1 -2.4(5)
N2 C1 C2 P1 178.2(2)
C1 C2 C3 N1 0.5(4)
P1 C2 C3 N1 -178.1(3)
C1 C2 C3 C4 -177.6(4)
P1 C2 C3 C4 3.8(6)
C10 C5 C6 C7 -1.4(5)
N2 C5 C6 C7 178.7(3)
C5 C6 C7 C8 -0.1(6)
C6 C7 C8 C9 1.3(7)
C7 C8 C9 C10 -0.9(6)
C6 C5 C10 C9 1.8(5)
N2 C5 C10 C9 -178.4(3)
C8 C9 C10 C5 -0.6(6)
O2 C14 C15 C16 -179.1(3)
N4 C14 C15 C16 0.4(3)
O2 C14 C15 P2 -0.3(5)
N4 C14 C15 P2 179.2(2)
C14 C15 C16 N3 0.1(4)
P2 C15 C16 N3 -178.4(3)
C14 C15 C16 C17 179.4(4)
P2 C15 C16 C17 0.9(6)
C23 C18 C19 C20 2.6(6)
N4 C18 C19 C20 -176.7(3)
C18 C19 C20 C21 -0.8(6)
C19 C20 C21 C22 -0.9(7)
C20 C21 C22 C23 0.7(7)
C19 C18 C23 C22 -2.8(6)
N4 C18 C23 C22 176.5(4)
C21 C22 C23 C18 1.2(6)
C2 C3 N1 N2 -0.1(4)
C4 C3 N1 N2 178.2(3)
C3 N1 N2 C5 -176.8(3)
C3 N1 N2 C1 -0.3(4)
C10 C5 N2 N1 -175.7(3)
C6 C5 N2 N1 4.2(5)
C10 C5 N2 C1 8.6(5)
C6 C5 N2 C1 -171.6(3)
O1 C1 N2 N1 -178.8(3)
C2 C1 N2 N1 0.6(3)
O1 C1 N2 C5 -2.8(5)
C2 C1 N2 C5 176.7(3)
C15 C16 N3 N4 -0.5(4)
C17 C16 N3 N4 -179.9(3)
O2 C14 N4 N3 178.8(3)
C15 C14 N4 N3 -0.7(4)
O2 C14 N4 C18 2.6(5)
C15 C14 N4 C18 -176.9(3)
C16 N3 N4 C14 0.8(4)
C16 N3 N4 C18 177.4(3)
C23 C18 N4 C14 -2.5(5)
C19 C18 N4 C14 176.8(3)
C23 C18 N4 N3 -178.5(3)
C19 C18 N4 N3 0.8(5)
C1 C2 P1 C13 61.5(4)
C3 C2 P1 C13 -120.0(4)
C1 C2 P1 C11 -176.7(3)
C3 C2 P1 C11 1.8(4)
C1 C2 P1 C12 -56.6(3)
C3 C2 P1 C12 121.9(4)
C16 C15 P2 C24 -2.7(4)
C14 C15 P2 C24 178.9(3)
C16 C15 P2 C26 117.6(4)
C14 C15 P2 C26 -60.7(3)
C16 C15 P2 C25 -124.1(4)
C14 C15 P2 C25 57.5(3)
